data_4309414
loop_
_publ_author_name
'Motoki Takuma'
'Yasuhiro Ohki'
'Kazuyuki Tatsumi'

_publ_section_title
;
Sulfido-Bridged Dinuclear Molybdenum-Copper Complexes Related to the
Active Site of CO Dehydrogenase:
[(dithiolate)Mo(O)S2Cu(SAr)]2- (dithiolate = 1,2-S2C6H4, 1,2-S2C6H2-3,6-Cl2,
1,2-S2C2H4)
;
_journal_name_full 'Inorganic Chemistry'
_journal_page_first 6034
_journal_page_last 6043
_journal_paper_doi 10.1021/ic050294v
_journal_volume 44
_journal_year 2005
_chemical_formula_sum 'C29 H51 Cu Mo N2 O S5'
_chemical_formula_weight 763.52
_space_group_IT_number 14
_symmetry_cell_setting monoclinic
_symmetry_Int_Tables_number 14
_symmetry_space_group_name_Hall '-P 2ybc'
_symmetry_space_group_name_H-M 'P 1 21/c 1'
_cell_angle_alpha 90
_cell_angle_beta 117.036(5)
_cell_angle_gamma 90
_cell_formula_units_Z 4
_cell_length_a 17.831(9)
_cell_length_b 12.226(6)
_cell_length_c 17.806(9)
_cell_measurement_reflns_used 7341
_cell_measurement_temperature 173.2
_cell_measurement_theta_max 27.5
_cell_measurement_theta_min 3.1
_cell_volume 3458(3)
_computing_cell_refinement CRYSTALCLEAR
_computing_data_collection CRYSTALCLEAR
_computing_data_reduction 'teXsan Ver. 1.11'
_computing_publication_material 'teXsan Ver. 1.11'
_computing_structure_refinement 'teXsan Ver. 1.10'
_computing_structure_solution SIR92
_diffrn_detector_area_resol_mean 14.62
_diffrn_measured_fraction_theta_full 0.9751
_diffrn_measured_fraction_theta_max 0.9751
_diffrn_measurement_device_type 'Rigaku/MSC Mercury CCD'
_diffrn_measurement_method \w
_diffrn_radiation_type 'Mo K\a'
_diffrn_radiation_wavelength 0.7107
_diffrn_reflns_av_R_equivalents 0.057
_diffrn_reflns_limit_h_max 18
_diffrn_reflns_limit_h_min -23
_diffrn_reflns_limit_k_max 15
_diffrn_reflns_limit_k_min -15
_diffrn_reflns_limit_l_max 20
_diffrn_reflns_limit_l_min -22
_diffrn_reflns_number 27194
_diffrn_reflns_theta_full 27.49
_diffrn_reflns_theta_max 27.49
_exptl_absorpt_coefficient_mu 1.304
_exptl_absorpt_correction_type none
_exptl_crystal_colour Colorless
_exptl_crystal_density_diffrn 1.467
_exptl_crystal_density_method 'not measured'
_exptl_crystal_description Prism
_exptl_crystal_size_max 0.200
_exptl_crystal_size_mid 0.200
_exptl_crystal_size_min 0.200
_refine_diff_density_max 0.73
_refine_diff_density_min -0.46
_refine_ls_extinction_method none
_refine_ls_goodness_of_fit_ref 1.028
_refine_ls_hydrogen_treatment noref
_refine_ls_number_parameters 352
_refine_ls_number_reflns 6678
_refine_ls_R_factor_gt 0.0000
_refine_ls_shift/su_max 0.0010
_refine_ls_structure_factor_coef F
_refine_ls_weighting_details 'w = 1/[\s^2^(Fo) + 0.00123|Fo|^2^]'
_refine_ls_weighting_scheme calc
_refine_ls_wR_factor_ref 0.0824
_reflns_number_gt 5046
_reflns_number_total 7712
_reflns_threshold_expression F^2^>2.0\s(F^2^)
_cod_data_source_file ic050294vsi20050520_025114_09.cif
_cod_data_source_block (Et4N)2[(1,2-S2C6H4)Mo(O)S2CuS(p-Tol)]
_cod_original_cell_volume 3457(2)
_cod_original_formula_sum 'C29 H51 Cu N2 Mo O S5 '
_cod_database_code 4309414

loop_
_symmetry_equiv_pos_as_xyz
x,y,z
-x,1/2+y,1/2-z
-x,-y,-z
x,1/2-y,1/2+z

loop_
_atom_site_label
_atom_site_type_symbol
_atom_site_fract_x
_atom_site_fract_y
_atom_site_fract_z
_atom_site_U_iso_or_equiv
_atom_site_adp_type
_atom_site_occupancy
_atom_site_calc_flag
_atom_site_refinement_flags
_atom_site_disorder_assembly
_atom_site_disorder_group
Mo Mo -0.67634(3) -0.18260(4) -0.95777(3) 0.0263(1) Uani 1.00 d . . .
Cu Cu -0.83814(5) -0.16311(6) -1.02493(5) 0.0336(2) Uani 1.00 d . . .
S(1) S -0.58619(10) -0.1198(1) -1.01852(9) 0.0301(4) Uani 1.00 d . . .
S(2) S -0.60211(10) -0.3523(1) -0.95451(9) 0.0310(4) Uani 1.00 d . . .
S(3) S -0.77342(10) -0.3112(1) -0.96032(10) 0.0342(4) Uani 1.00 d . . .
S(4) S -0.7576(1) -0.0442(1) -1.0439(1) 0.0397(4) Uani 1.00 d . . .
S(5) S -0.9715(1) -0.1258(2) -1.0918(1) 0.0467(5) Uani 1.00 d . . .
O O -0.6300(3) -0.1320(4) -0.8588(2) 0.042(1) Uani 1.00 d . . .
N(1) N -0.6298(3) -0.6300(4) -0.7778(3) 0.031(1) Uani 1.00 d . . .
N(2) N -0.8557(3) -0.3310(4) -1.2607(3) 0.033(1) Uani 1.00 d . . .
C(1) C -0.5023(4) -0.2122(4) -0.9887(3) 0.027(1) Uani 1.00 d . . .
C(2) C -0.5095(4) -0.3164(4) -0.9610(3) 0.026(1) Uani 1.00 d . . .
C(3) C -0.4433(4) -0.3908(5) -0.9392(3) 0.030(2) Uani 1.00 d . . .
C(4) C -0.3696(4) -0.3609(5) -0.9413(4) 0.035(2) Uani 1.00 d . . .
C(5) C -0.3611(4) -0.2548(5) -0.9662(4) 0.033(2) Uani 1.00 d . . .
C(6) C -0.4272(4) -0.1827(5) -0.9907(3) 0.032(2) Uani 1.00 d . . .
C(7) C -1.0269(4) -0.2059(5) -1.0513(4) 0.034(2) Uani 1.00 d . . .
C(8) C -1.0795(4) -0.1562(5) -1.0231(4) 0.036(2) Uani 1.00 d . . .
C(9) C -1.1241(4) -0.2160(5) -0.9905(4) 0.037(2) Uani 1.00 d . . .
C(10) C -1.1166(4) -0.3290(6) -0.9837(4) 0.040(2) Uani 1.00 d . . .
C(11) C -1.0666(4) -0.3803(5) -1.0141(4) 0.042(2) Uani 1.00 d . . .
C(12) C -1.0210(4) -0.3195(5) -1.0463(4) 0.040(2) Uani 1.00 d . . .
C(13) C -1.1598(5) -0.3952(7) -0.9438(5) 0.059(2) Uani 1.00 d . . .
C(14) C -0.7232(4) -0.6093(6) -0.8097(4) 0.043(2) Uani 1.00 d . . .
C(15) C -0.7553(5) -0.6239(7) -0.7449(5) 0.060(3) Uani 1.00 d . . .
C(16) C -0.5771(4) -0.5536(6) -0.7052(4) 0.045(2) Uani 1.00 d . . .
C(17) C -0.5878(6) -0.4329(7) -0.7290(5) 0.072(3) Uani 1.00 d . . .
C(18) C -0.6060(4) -0.7457(6) -0.7438(4) 0.042(2) Uani 1.00 d . . .
C(19) C -0.6465(5) -0.8341(6) -0.8074(5) 0.058(2) Uani 1.00 d . . .
C(20) C -0.6113(4) -0.6119(5) -0.8523(3) 0.033(2) Uani 1.00 d . . .
C(21) C -0.5199(4) -0.6261(6) -0.8327(4) 0.041(2) Uani 1.00 d . . .
C(22) C -0.9105(5) -0.3462(6) -1.2173(4) 0.042(2) Uani 1.00 d . . .
C(23) C -1.0024(5) -0.3653(7) -1.2735(5) 0.054(2) Uani 1.00 d . . .
C(24) C -0.8873(5) -0.2360(6) -1.3225(4) 0.048(2) Uani 1.00 d . . .
C(25) C -0.8963(6) -0.1283(6) -1.2855(5) 0.070(3) Uani 1.00 d . . .
C(26) C -0.8585(4) -0.4321(6) -1.3128(4) 0.041(2) Uani 1.00 d . . .
C(27) C -0.8278(5) -0.5344(7) -1.2626(4) 0.057(2) Uani 1.00 d . . .
C(28) C -0.7670(4) -0.3111(6) -1.1912(4) 0.048(2) Uani 1.00 d . . .
C(29) C -0.6987(5) -0.3122(8) -1.2194(5) 0.069(3) Uani 1.00 d . . .
H(1) H -0.4492 -0.4644 -0.9223 0.0362 Uiso 1.00 calc . . .
H(2) H -0.3240 -0.4131 -0.9257 0.0415 Uiso 1.00 calc . . .
H(3) H -0.3089 -0.2323 -0.9661 0.0392 Uiso 1.00 calc . . .
H(4) H -0.4219 -0.1101 -1.0097 0.0390 Uiso 1.00 calc . . .
H(5) H -1.0852 -0.0772 -1.0264 0.0432 Uiso 1.00 calc . . .
H(6) H -1.1609 -0.1785 -0.9722 0.0439 Uiso 1.00 calc . . .
H(7) H -1.0630 -0.4595 -1.0132 0.0508 Uiso 1.00 calc . . .
H(8) H -0.9849 -0.3571 -1.0653 0.0479 Uiso 1.00 calc . . .
H(9) H -1.1984 -0.4463 -0.9848 0.0706 Uiso 1.00 calc . . .
H(10) H -1.1908 -0.3468 -0.9248 0.0706 Uiso 1.00 calc . . .
H(11) H -1.1181 -0.4353 -0.8961 0.0706 Uiso 1.00 calc . . .
H(12) H -0.7537 -0.6595 -0.8559 0.0517 Uiso 1.00 calc . . .
H(13) H -0.7349 -0.5347 -0.8304 0.0517 Uiso 1.00 calc . . .
H(14) H -0.8151 -0.6081 -0.7706 0.0716 Uiso 1.00 calc . . .
H(15) H -0.7256 -0.5743 -0.6981 0.0716 Uiso 1.00 calc . . .
H(16) H -0.7457 -0.6987 -0.7246 0.0716 Uiso 1.00 calc . . .
H(17) H -0.5183 -0.5727 -0.6848 0.0545 Uiso 1.00 calc . . .
H(18) H -0.5932 -0.5645 -0.6605 0.0545 Uiso 1.00 calc . . .
H(19) H -0.5720 -0.4206 -0.7737 0.0864 Uiso 1.00 calc . . .
H(20) H -0.5522 -0.3894 -0.6802 0.0864 Uiso 1.00 calc . . .
H(21) H -0.6462 -0.4120 -0.7483 0.0864 Uiso 1.00 calc . . .
H(22) H -0.6221 -0.7556 -0.6990 0.0505 Uiso 1.00 calc . . .
H(23) H -0.5454 -0.7532 -0.7210 0.0505 Uiso 1.00 calc . . .
H(24) H -0.7072 -0.8291 -0.8300 0.0691 Uiso 1.00 calc . . .
H(25) H -0.6276 -0.9048 -0.7807 0.0691 Uiso 1.00 calc . . .
H(26) H -0.6311 -0.8258 -0.8528 0.0691 Uiso 1.00 calc . . .
H(27) H -0.6282 -0.5380 -0.8729 0.0392 Uiso 1.00 calc . . .
H(28) H -0.6445 -0.6637 -0.8961 0.0392 Uiso 1.00 calc . . .
H(29) H -0.5017 -0.6997 -0.8122 0.0494 Uiso 1.00 calc . . .
H(30) H -0.4856 -0.5737 -0.7899 0.0494 Uiso 1.00 calc . . .
H(31) H -0.5138 -0.6139 -0.8835 0.0494 Uiso 1.00 calc . . .
H(32) H -0.9055 -0.2808 -1.1844 0.0502 Uiso 1.00 calc . . .
H(33) H -0.8891 -0.4086 -1.1798 0.0502 Uiso 1.00 calc . . .
H(34) H -1.0256 -0.3033 -1.3110 0.0646 Uiso 1.00 calc . . .
H(35) H -1.0316 -0.3741 -1.2393 0.0646 Uiso 1.00 calc . . .
H(36) H -1.0092 -0.4310 -1.3066 0.0646 Uiso 1.00 calc . . .
H(37) H -0.9421 -0.2557 -1.3674 0.0575 Uiso 1.00 calc . . .
H(38) H -0.8481 -0.2253 -1.3457 0.0575 Uiso 1.00 calc . . .
H(39) H -0.8421 -0.1069 -1.2405 0.0839 Uiso 1.00 calc . . .
H(40) H -0.9366 -0.1365 -1.2633 0.0839 Uiso 1.00 calc . . .
H(41) H -0.9159 -0.0727 -1.3291 0.0839 Uiso 1.00 calc . . .
H(42) H -0.8239 -0.4178 -1.3408 0.0491 Uiso 1.00 calc . . .
H(43) H -0.9164 -0.4436 -1.3547 0.0491 Uiso 1.00 calc . . .
H(44) H -0.8318 -0.5945 -1.2999 0.0689 Uiso 1.00 calc . . .
H(45) H -0.8619 -0.5503 -1.2343 0.0689 Uiso 1.00 calc . . .
H(46) H -0.7695 -0.5250 -1.2210 0.0689 Uiso 1.00 calc . . .
H(47) H -0.7541 -0.3676 -1.1488 0.0573 Uiso 1.00 calc . . .
H(48) H -0.7661 -0.2402 -1.1663 0.0573 Uiso 1.00 calc . . .
H(49) H -0.6979 -0.3830 -1.2437 0.0824 Uiso 1.00 calc . . .
H(50) H -0.6446 -0.2988 -1.1713 0.0824 Uiso 1.00 calc . . .
H(51) H -0.7099 -0.2556 -1.2613 0.0824 Uiso 1.00 calc . . .

loop_
_atom_site_aniso_label
_atom_site_aniso_U_11
_atom_site_aniso_U_22
_atom_site_aniso_U_33
_atom_site_aniso_U_12
_atom_site_aniso_U_13
_atom_site_aniso_U_23
Mo 0.0309(3) 0.0269(3) 0.0214(2) -0.0017(2) 0.0122(2) -0.0016(2)
Cu 0.0327(4) 0.0360(4) 0.0342(4) 0.0021(3) 0.0169(3) -0.0019(3)
S(1) 0.0380(8) 0.0238(7) 0.0333(8) 0.0008(6) 0.0203(7) 0.0030(6)
S(2) 0.0351(8) 0.0246(7) 0.0351(8) -0.0004(6) 0.0176(7) 0.0063(6)
S(3) 0.0345(8) 0.0352(8) 0.0358(8) -0.0013(7) 0.0184(7) 0.0045(7)
S(4) 0.0435(9) 0.0286(8) 0.0512(9) 0.0073(7) 0.0253(8) 0.0080(7)
S(5) 0.0405(10) 0.046(1) 0.058(1) 0.0107(8) 0.0263(9) 0.0178(9)
O 0.042(3) 0.055(3) 0.029(2) -0.007(2) 0.017(2) -0.010(2)
N(1) 0.039(3) 0.031(3) 0.024(2) 0.007(2) 0.016(2) 0.008(2)
N(2) 0.035(3) 0.040(3) 0.024(2) -0.008(2) 0.014(2) -0.007(2)
C(1) 0.041(3) 0.018(3) 0.022(3) -0.003(2) 0.014(2) -0.002(2)
C(2) 0.036(3) 0.024(3) 0.016(2) -0.002(2) 0.011(2) -0.004(2)
C(3) 0.034(3) 0.029(3) 0.026(3) 0.003(3) 0.012(2) 0.001(2)
C(4) 0.034(3) 0.036(3) 0.033(3) 0.009(3) 0.014(3) -0.002(3)
C(5) 0.028(3) 0.038(3) 0.036(3) -0.003(3) 0.018(3) -0.007(3)
C(6) 0.042(3) 0.030(3) 0.027(3) -0.007(3) 0.018(3) -0.004(3)
C(7) 0.028(3) 0.037(3) 0.032(3) 0.004(3) 0.010(3) 0.001(3)
C(8) 0.039(3) 0.032(3) 0.032(3) 0.007(3) 0.011(3) 0.005(3)
C(9) 0.034(3) 0.041(4) 0.032(3) 0.006(3) 0.013(3) 0.004(3)
C(10) 0.032(3) 0.048(4) 0.040(3) 0.002(3) 0.016(3) 0.008(3)
C(11) 0.040(4) 0.034(4) 0.047(4) 0.011(3) 0.014(3) 0.003(3)
C(12) 0.043(4) 0.033(3) 0.044(4) 0.006(3) 0.021(3) 0.001(3)
C(13) 0.049(5) 0.057(5) 0.073(5) 0.010(4) 0.030(4) 0.018(4)
C(14) 0.042(4) 0.049(4) 0.032(3) 0.012(3) 0.012(3) 0.010(3)
C(15) 0.042(4) 0.084(6) 0.057(5) 0.014(4) 0.026(4) 0.004(4)
C(16) 0.049(4) 0.059(5) 0.023(3) -0.004(4) 0.012(3) -0.002(3)
C(17) 0.117(8) 0.045(5) 0.051(5) -0.016(5) 0.036(5) -0.019(4)
C(18) 0.042(4) 0.042(4) 0.044(4) 0.014(3) 0.020(3) 0.023(3)
C(19) 0.070(5) 0.035(4) 0.081(6) 0.007(4) 0.045(5) 0.016(4)
C(20) 0.047(4) 0.030(3) 0.022(3) -0.005(3) 0.017(3) 0.001(2)
C(21) 0.046(4) 0.054(4) 0.030(3) -0.007(3) 0.023(3) 0.000(3)
C(22) 0.057(4) 0.044(4) 0.033(3) -0.001(3) 0.029(3) -0.001(3)
C(23) 0.040(4) 0.070(5) 0.059(5) -0.006(4) 0.029(4) -0.003(4)
C(24) 0.062(5) 0.048(4) 0.032(3) -0.014(4) 0.019(3) 0.003(3)
C(25) 0.105(7) 0.032(4) 0.050(4) -0.017(4) 0.015(5) -0.002(3)
C(26) 0.034(3) 0.054(4) 0.032(3) -0.008(3) 0.013(3) -0.013(3)
C(27) 0.053(5) 0.059(5) 0.041(4) 0.012(4) 0.005(3) -0.018(4)
C(28) 0.041(4) 0.065(5) 0.028(3) -0.013(4) 0.007(3) -0.015(3)
C(29) 0.046(4) 0.103(7) 0.057(5) -0.032(5) 0.023(4) -0.021(5)

loop_
_atom_type_symbol
_atom_type_description
_atom_type_scat_dispersion_real
_atom_type_scat_dispersion_imag
_atom_type_scat_source
Mo Mo -1.683 0.686
;International Tables for Crystallography
(1992, Vol. C, Tables 4.2.6.8 and 6.1.1.1)
;
Cu Cu 0.320 1.265
;International Tables for Crystallography
(1992, Vol. C, Tables 4.2.6.8 and 6.1.1.1)
;
S S 0.125 0.123
;International Tables for Crystallography
(1992, Vol. C, Tables 4.2.6.8 and 6.1.1.1)
;
O O 0.011 0.006
;International Tables for Crystallography
(1992, Vol. C, Tables 4.2.6.8 and 6.1.1.1)
;
N N 0.006 0.003
;International Tables for Crystallography
(1992, Vol. C, Tables 4.2.6.8 and 6.1.1.1)
;
C C 0.003 0.002
;International Tables for Crystallography
(1992, Vol. C, Tables 4.2.6.8 and 6.1.1.1)
;
H H 0.000 0.000
;International Tables for Crystallography
(1992, Vol. C, Table 6.1.1.2)
;

loop_
_geom_angle_atom_site_label_1
_geom_angle_atom_site_label_2
_geom_angle_atom_site_label_3
_geom_angle
_geom_angle_site_symmetry_1
_geom_angle_site_symmetry_2
_geom_angle_site_symmetry_3
_geom_angle_publ_flag
Cu Mo S(1) 126.11(5) . . . yes
Cu Mo S(2) 124.57(4) . . . yes
Cu Mo S(3) 52.27(5) . . . yes
Cu Mo S(4) 52.50(5) . . . yes
Cu Mo O 111.3(1) . . . yes
S(1) Mo S(2) 79.55(5) . . . yes
S(1) Mo S(3) 147.29(6) . . . yes
S(1) Mo S(4) 79.32(6) . . . yes
S(1) Mo O 103.9(1) . . . yes
S(2) Mo S(3) 79.46(6) . . . yes
S(2) Mo S(4) 144.00(6) . . . yes
S(2) Mo O 106.4(2) . . . yes
S(3) Mo S(4) 104.28(7) . . . yes
S(3) Mo O 106.0(2) . . . yes
S(4) Mo O 106.7(2) . . . yes
Mo Cu S(3) 57.71(4) . . . yes
Mo Cu S(4) 57.08(5) . . . yes
Mo Cu S(5) 171.24(6) . . . yes
S(3) Cu S(4) 114.20(7) . . . yes
S(3) Cu S(5) 130.64(7) . . . yes
S(4) Cu S(5) 114.23(7) . . . yes
Mo S(1) C(1) 107.9(2) . . . yes
Mo S(2) C(2) 107.5(2) . . . yes
Mo S(3) Cu 70.03(6) . . . yes
Mo S(4) Cu 70.42(6) . . . yes
Cu S(5) C(7) 109.7(2) . . . yes
C(14) N(1) C(16) 111.3(5) . . . yes
C(14) N(1) C(18) 111.4(5) . . . yes
C(14) N(1) C(20) 106.6(4) . . . yes
C(16) N(1) C(18) 106.2(5) . . . yes
C(16) N(1) C(20) 110.9(5) . . . yes
C(18) N(1) C(20) 110.5(4) . . . yes
C(22) N(2) C(24) 110.6(5) . . . yes
C(22) N(2) C(26) 111.2(5) . . . yes
C(22) N(2) C(28) 106.2(5) . . . yes
C(24) N(2) C(26) 106.2(4) . . . yes
C(24) N(2) C(28) 111.9(5) . . . yes
C(26) N(2) C(28) 110.9(5) . . . yes
S(1) C(1) C(2) 119.6(4) . . . yes
S(1) C(1) C(6) 121.3(4) . . . yes
C(2) C(1) C(6) 119.1(5) . . . yes
S(2) C(2) C(1) 119.4(4) . . . yes
S(2) C(2) C(3) 121.2(4) . . . yes
C(1) C(2) C(3) 119.4(5) . . . yes
C(2) C(3) C(4) 121.0(5) . . . yes
C(3) C(4) C(5) 119.6(5) . . . yes
C(4) C(5) C(6) 119.6(5) . . . yes
C(1) C(6) C(5) 121.2(6) . . . yes
S(5) C(7) C(8) 120.0(5) . . . yes
S(5) C(7) C(12) 122.8(5) . . . yes
C(8) C(7) C(12) 117.1(6) . . . yes
C(7) C(8) C(9) 122.1(6) . . . yes
C(8) C(9) C(10) 120.6(6) . . . yes
C(9) C(10) C(11) 118.0(6) . . . yes
C(9) C(10) C(13) 121.9(6) . . . yes
C(11) C(10) C(13) 120.1(6) . . . yes
C(10) C(11) C(12) 121.0(6) . . . yes
C(7) C(12) C(11) 121.0(6) . . . yes
N(1) C(14) C(15) 115.2(5) . . . yes
N(1) C(16) C(17) 113.9(5) . . . yes
N(1) C(18) C(19) 114.8(5) . . . yes
N(1) C(20) C(21) 114.8(5) . . . yes
N(2) C(22) C(23) 116.3(5) . . . yes
N(2) C(24) C(25) 115.3(5) . . . yes
N(2) C(26) C(27) 114.3(5) . . . yes
N(2) C(28) C(29) 115.1(5) . . . yes

loop_
_geom_bond_atom_site_label_1
_geom_bond_atom_site_label_2
_geom_bond_distance
_geom_bond_site_symmetry_1
_geom_bond_site_symmetry_2
_geom_bond_publ_flag
Mo Cu 2.583(2) . . yes
Mo S(1) 2.434(2) . . yes
Mo S(2) 2.447(2) . . yes
Mo S(3) 2.323(2) . . yes
Mo S(4) 2.302(2) . . yes
Mo O 1.687(4) . . yes
Cu S(3) 2.174(2) . . yes
Cu S(4) 2.175(2) . . yes
Cu S(5) 2.170(2) . . yes
S(1) C(1) 1.754(6) . . yes
S(2) C(2) 1.763(6) . . yes
S(5) C(7) 1.760(6) . . yes
N(1) C(14) 1.517(8) . . yes
N(1) C(16) 1.524(8) . . yes
N(1) C(18) 1.521(8) . . yes
N(1) C(20) 1.522(7) . . yes
N(2) C(22) 1.508(8) . . yes
N(2) C(24) 1.523(8) . . yes
N(2) C(26) 1.533(8) . . yes
N(2) C(28) 1.521(8) . . yes
C(1) C(2) 1.393(7) . . yes
C(1) C(6) 1.402(8) . . yes
C(2) C(3) 1.398(8) . . yes
C(3) C(4) 1.380(8) . . yes
C(4) C(5) 1.402(9) . . yes
C(5) C(6) 1.374(8) . . yes
C(7) C(8) 1.390(8) . . yes
C(7) C(12) 1.392(8) . . yes
C(8) C(9) 1.388(9) . . yes
C(9) C(10) 1.388(9) . . yes
C(10) C(11) 1.386(9) . . yes
C(10) C(13) 1.500(9) . . yes
C(11) C(12) 1.401(9) . . yes
C(14) C(15) 1.513(9) . . yes
C(16) C(17) 1.52(1) . . yes
C(18) C(19) 1.49(1) . . yes
C(20) C(21) 1.513(9) . . yes
C(22) C(23) 1.499(10) . . yes
C(24) C(25) 1.51(1) . . yes
C(26) C(27) 1.49(1) . . yes
C(28) C(29) 1.51(1) . . yes

loop_
_geom_contact_atom_site_label_1
_geom_contact_atom_site_label_2
_geom_contact_distance
_geom_contact_site_symmetry_1
_geom_contact_site_symmetry_2
_geom_contact_publ_flag
Mo Cu 2.583(2) . . ?
S(5) C(27) 3.513(8) . 2_747 ?
O C(21) 3.240(8) . 2_646 ?
O C(29) 3.301(9) . 4_554 ?
O C(16) 3.468(9) . 2_646 ?
C(2) C(18) 3.385(8) . 2_646 ?
C(3) C(18) 3.455(8) . 2_646 ?
C(3) C(3) 3.45(1) . 3_667 ?
C(4) C(20) 3.549(8) . 3_667 ?
C(4) C(21) 3.590(8) . 3_667 ?
C(5) C(20) 3.450(8) . 3_667 ?
C(5) C(21) 3.541(9) . 3_667 ?
C(10) C(14) 3.564(9) . 3_767 ?

loop_
_geom_torsion_atom_site_label_1
_geom_torsion_atom_site_label_2
_geom_torsion_atom_site_label_3
_geom_torsion_atom_site_label_4
_geom_torsion
_geom_torsion_site_symmetry_1
_geom_torsion_site_symmetry_2
_geom_torsion_site_symmetry_3
_geom_torsion_site_symmetry_4
_geom_torsion_publ_flag
Mo Cu S(5) C(7) 171.9(4) . . . . yes
Mo S(1) C(1) C(2) -18.9(5) . . . . yes
Mo S(1) C(1) C(6) 159.9(4) . . . . yes
Mo S(2) C(2) C(1) 16.9(4) . . . . yes
Mo S(2) C(2) C(3) -163.3(4) . . . . yes
Mo S(3) Cu S(4) -8.53(7) . . . . yes
Mo S(3) Cu S(5) -176.70(8) . . . . yes
Mo S(4) Cu S(3) 8.59(7) . . . . yes
Mo S(4) Cu S(5) 178.77(7) . . . . yes
Cu Mo S(1) C(1) 146.1(2) . . . . yes
Cu Mo S(2) C(2) -147.0(2) . . . . yes
Cu S(3) Mo S(1) 100.0(1) . . . . yes
Cu S(3) Mo S(2) 150.89(6) . . . . yes
Cu S(3) Mo S(4) 7.59(6) . . . . yes
Cu S(3) Mo O -104.9(2) . . . . yes
Cu S(4) Mo S(1) -154.24(6) . . . . yes
Cu S(4) Mo S(2) -99.24(9) . . . . yes
Cu S(4) Mo S(3) -7.56(6) . . . . yes
Cu S(4) Mo O 104.3(2) . . . . yes
Cu S(5) C(7) C(8) -125.8(5) . . . . yes
Cu S(5) C(7) C(12) 54.5(6) . . . . yes
S(1) Mo Cu S(3) -138.81(7) . . . . yes
S(1) Mo Cu S(4) 31.91(7) . . . . yes
S(1) Mo Cu S(5) 24.5(4) . . . . yes
S(1) Mo S(2) C(2) -20.1(2) . . . . yes
S(1) C(1) C(2) S(2) 1.3(6) . . . . yes
S(1) C(1) C(2) C(3) -178.5(4) . . . . yes
S(1) C(1) C(6) C(5) -179.1(4) . . . . yes
S(2) Mo Cu S(3) -35.51(7) . . . . yes
S(2) Mo Cu S(4) 135.21(7) . . . . yes
S(2) Mo Cu S(5) 127.8(4) . . . . yes
S(2) Mo S(1) C(1) 20.7(2) . . . . yes
S(2) C(2) C(1) C(6) -177.6(4) . . . . yes
S(2) C(2) C(3) C(4) 177.5(4) . . . . yes
S(3) Mo Cu S(4) 170.72(7) . . . . yes
S(3) Mo Cu S(5) 163.3(4) . . . . yes
S(3) Mo S(1) C(1) 71.5(2) . . . . yes
S(3) Mo S(2) C(2) -174.9(2) . . . . yes
S(3) Cu Mo S(4) -170.72(7) . . . . yes
S(3) Cu Mo O 94.1(2) . . . . yes
S(3) Cu S(5) C(7) -26.7(3) . . . . yes
S(4) Mo Cu S(5) -7.4(4) . . . . yes
S(4) Mo S(1) C(1) 171.4(2) . . . . yes
S(4) Mo S(2) C(2) -75.0(2) . . . . yes
S(4) Cu Mo O -95.2(2) . . . . yes
S(4) Cu S(5) C(7) 165.1(2) . . . . yes
S(5) Cu Mo O -102.6(4) . . . . yes
S(5) C(7) C(8) C(9) 179.8(5) . . . . yes
S(5) C(7) C(12) C(11) 179.6(5) . . . . yes
O Mo S(1) C(1) -83.8(3) . . . . yes
O Mo S(2) C(2) 81.4(2) . . . . yes
C(1) C(2) C(3) C(4) -2.8(8) . . . . yes
C(1) C(6) C(5) C(4) -2.1(8) . . . . yes
C(2) C(1) C(6) C(5) -0.2(8) . . . . yes
C(2) C(3) C(4) C(5) 0.4(8) . . . . yes
C(3) C(2) C(1) C(6) 2.6(7) . . . . yes
C(3) C(4) C(5) C(6) 2.0(9) . . . . yes
C(7) C(8) C(9) C(10) -0.9(10) . . . . yes
C(7) C(12) C(11) C(10) 2(1) . . . . yes
C(8) C(7) C(12) C(11) -0.1(10) . . . . yes
C(8) C(9) C(10) C(11) 3.0(10) . . . . yes
C(8) C(9) C(10) C(13) -176.1(6) . . . . yes
C(9) C(8) C(7) C(12) -0.6(9) . . . . yes
C(9) C(10) C(11) C(12) -3(1) . . . . yes
C(12) C(11) C(10) C(13) 175.5(6) . . . . yes
C(14) N(1) C(16) C(17) 62.6(7) . . . . yes
C(14) N(1) C(18) C(19) -62.8(6) . . . . yes
C(14) N(1) C(20) C(21) -178.6(5) . . . . yes
C(15) C(14) N(1) C(16) 59.4(8) . . . . yes
C(15) C(14) N(1) C(18) -58.9(7) . . . . yes
C(15) C(14) N(1) C(20) -179.5(6) . . . . yes
C(16) N(1) C(18) C(19) 175.9(5) . . . . yes
C(16) N(1) C(20) C(21) -57.2(7) . . . . yes
C(17) C(16) N(1) C(18) -176.0(6) . . . . yes
C(17) C(16) N(1) C(20) -55.9(7) . . . . yes
C(18) N(1) C(20) C(21) 60.3(6) . . . . yes
C(19) C(18) N(1) C(20) 55.5(7) . . . . yes
C(22) N(2) C(24) C(25) -54.8(8) . . . . yes
C(22) N(2) C(26) C(27) 61.0(7) . . . . yes
C(22) N(2) C(28) C(29) -170.4(6) . . . . yes
C(23) C(22) N(2) C(24) -57.4(7) . . . . yes
C(23) C(22) N(2) C(26) 60.2(7) . . . . yes
C(23) C(22) N(2) C(28) -179.0(6) . . . . yes
C(24) N(2) C(26) C(27) -178.6(6) . . . . yes
C(24) N(2) C(28) C(29) 68.9(8) . . . . yes
C(25) C(24) N(2) C(26) -175.5(6) . . . . yes
C(25) C(24) N(2) C(28) 63.4(8) . . . . yes
C(26) N(2) C(28) C(29) -49.4(8) . . . . yes
C(27) C(26) N(2) C(28) -56.9(7) . . . . yes
C(27) C(26) N(2) C(28) -56.9(7) . . . . yes
